data_4500226
loop_
_publ_author_name
'Singh, Amit'
'Ramanan, Arunachalam'
'Bandyopadhyay, Debkumar'

_publ_section_title
;
 Link between Isostructurality, Polymorphism, and Weak Interactions in
 Palladacycle Crystals: Chemical Insight
;
_journal_issue 7
_journal_name_full 'Crystal Growth &amp; Design'
_journal_page_first 2743
_journal_paper_doi 10.1021/cg101289s
_journal_volume 11
_journal_year 2011
_chemical_formula_moiety 'C13 H11 Br N2 Pd S'
_chemical_formula_sum 'C13 H11 Br N2 Pd S'
_chemical_formula_weight 413.61
_chemical_name_systematic
; 
 ? 
;
_space_group_IT_number 15
_symmetry_cell_setting monoclinic
_symmetry_space_group_name_Hall '-C 2yc'
_symmetry_space_group_name_H-M 'C 1 2/c 1'
_atom_sites_solution_hydrogens geom
_atom_sites_solution_primary direct
_atom_sites_solution_secondary difmap
_audit_creation_method SHELXL-97
_cell_angle_alpha 90.00
_cell_angle_beta 94.027(2)
_cell_angle_gamma 90.00
_cell_formula_units_Z 8
_cell_length_a 20.471(3)
_cell_length_b 9.0564(11)
_cell_length_c 14.5722(18)
_cell_measurement_reflns_used 6921
_cell_measurement_temperature 298(2)
_cell_measurement_theta_max 28.21
_cell_measurement_theta_min 2.46
_cell_volume 2694.9(6)
_computing_cell_refinement 'Bruker SMART'
_computing_data_collection 'Bruker SMART'
_computing_data_reduction 'Bruker SAINT'
_computing_molecular_graphics 'Bruker SHELXTL'
_computing_publication_material 'Bruker SHELXTL'
_computing_structure_refinement 'SHELXL-97 (Sheldrick, 1997)'
_computing_structure_solution 'SHELXS-97 (Sheldrick, 1990)'
_diffrn_ambient_temperature 298(2)
_diffrn_measured_fraction_theta_full 0.995
_diffrn_measured_fraction_theta_max 0.995
_diffrn_measurement_device_type 'CCD area detector'
_diffrn_measurement_method 'phi and omega scans'
_diffrn_radiation_monochromator graphite
_diffrn_radiation_source 'fine-focus sealed tube'
_diffrn_radiation_type MoK\a
_diffrn_radiation_wavelength 0.71073
_diffrn_reflns_av_R_equivalents 0.0277
_diffrn_reflns_av_sigmaI/netI 0.0214
_diffrn_reflns_limit_h_max 24
_diffrn_reflns_limit_h_min -24
_diffrn_reflns_limit_k_max 10
_diffrn_reflns_limit_k_min -10
_diffrn_reflns_limit_l_max 17
_diffrn_reflns_limit_l_min -17
_diffrn_reflns_number 12277
_diffrn_reflns_theta_full 25.10
_diffrn_reflns_theta_max 25.10
_diffrn_reflns_theta_min 1.99
_exptl_absorpt_coefficient_mu 4.479
_exptl_absorpt_correction_T_max 0.265
_exptl_absorpt_correction_T_min 0.081
_exptl_absorpt_correction_type multi-scan
_exptl_absorpt_process_details SADABS
_exptl_crystal_colour Red
_exptl_crystal_density_diffrn 2.033
_exptl_crystal_density_meas 2.039
_exptl_crystal_density_method 'not measured'
_exptl_crystal_description Block
_exptl_crystal_F_000 1600.0
_exptl_crystal_size_max 0.36
_exptl_crystal_size_mid 0.20
_exptl_crystal_size_min 0.12
_refine_diff_density_max 0.579
_refine_diff_density_min -0.405
_refine_diff_density_rms 0.109
_refine_ls_extinction_method none
_refine_ls_goodness_of_fit_ref 1.244
_refine_ls_hydrogen_treatment constr
_refine_ls_matrix_type full
_refine_ls_number_parameters 164
_refine_ls_number_reflns 2369
_refine_ls_number_restraints 0
_refine_ls_restrained_S_all 1.244
_refine_ls_R_factor_all 0.0274
_refine_ls_R_factor_gt 0.0247
_refine_ls_shift/su_max 0.001
_refine_ls_shift/su_mean 0.000
_refine_ls_structure_factor_coef Fsqd
_refine_ls_weighting_details 'calc w=1/[\s^2^(Fo^2^)+(0.0464P)^2^+0.9540P] where P=(Fo^2^+2Fc^2^)/3'
_refine_ls_weighting_scheme calc
_refine_ls_wR_factor_gt 0.0793
_refine_ls_wR_factor_ref 0.0807
_reflns_number_gt 2189
_reflns_number_total 2369
_reflns_threshold_expression >2sigma(I)
_cod_data_source_file cg101289s_si_002.cif
_cod_data_source_block 1b
_cod_depositor_comments
;
The following automatic conversions were performed:

'_symmetry_cell_setting' value 'Monoclinic' changed to 'monoclinic'
according to /home/saulius/struct/CIF-dictionaries/cif_core.dic
dictionary named 'cif_core.dic' version 2.4.1 from 2010-06-29.

Automatic conversion script
Id: cif_fix_values 1715 2011-07-08 13:25:40Z adriana 
;
_cod_original_sg_symbol_H-M C2/c
_cod_database_code 4500226

loop_
_symmetry_equiv_pos_as_xyz
'x, y, z'
'-x, y, -z+1/2'
'x+1/2, y+1/2, z'
'-x+1/2, y+1/2, -z+1/2'
'-x, -y, -z'
'x, -y, z-1/2'
'-x+1/2, -y+1/2, -z'
'x+1/2, -y+1/2, z-1/2'

loop_
_atom_site_label
_atom_site_type_symbol
_atom_site_fract_x
_atom_site_fract_y
_atom_site_fract_z
_atom_site_U_iso_or_equiv
_atom_site_adp_type
_atom_site_occupancy
_atom_site_symmetry_multiplicity
_atom_site_calc_flag
_atom_site_refinement_flags
Pd1 Pd 0.438083(11) 0.20370(3) 0.116193(17) 0.03816(12) Uani 1 1 d .
Br1 Br 0.35693(2) 0.39758(4) 0.10483(4) 0.06567(17) Uani 1 1 d .
S3 S 0.52694(4) 0.33797(10) 0.05952(6) 0.0439(2) Uani 1 1 d .
N2 N 0.49902(12) 0.0343(3) 0.12136(17) 0.0353(6) Uani 1 1 d .
C12 C 0.58465(17) 0.1915(4) 0.0735(2) 0.0395(7) Uani 1 1 d .
C5 C 0.37989(16) 0.0446(4) 0.1564(2) 0.0409(7) Uani 1 1 d .
N1 N 0.47957(14) -0.0939(3) 0.14153(18) 0.0392(6) Uani 1 1 d .
C8 C 0.60822(17) -0.0665(4) 0.0982(2) 0.0444(8) Uani 1 1 d .
H8 H 0.5943 -0.1609 0.1126 0.053 Uiso 1 1 calc R
C4 C 0.41385(16) -0.0904(4) 0.1617(2) 0.0398(7) Uani 1 1 d .
C3 C 0.3836(2) -0.2226(4) 0.1832(3) 0.0484(8) Uani 1 1 d .
H3 H 0.4071 -0.3105 0.1861 0.058 Uiso 1 1 calc R
C11 C 0.64945(18) 0.2137(4) 0.0526(3) 0.0501(9) Uani 1 1 d .
H11 H 0.6633 0.3074 0.0364 0.060 Uiso 1 1 calc R
C7 C 0.56521(15) 0.0508(4) 0.0977(2) 0.0370(7) Uani 1 1 d .
C1 C 0.28476(19) -0.0891(5) 0.1967(3) 0.0562(10) Uani 1 1 d .
H1 H 0.2409 -0.0887 0.2097 0.067 Uiso 1 1 calc R
C2 C 0.3183(2) -0.2205(5) 0.2000(3) 0.0567(10) Uani 1 1 d .
H2 H 0.2970 -0.3077 0.2135 0.068 Uiso 1 1 calc R
C13 C 0.5594(2) 0.4713(5) 0.1435(3) 0.0665(11) Uani 1 1 d .
H13A H 0.5679 0.4236 0.2019 0.100 Uiso 1 1 calc R
H13B H 0.5282 0.5492 0.1492 0.100 Uiso 1 1 calc R
H13C H 0.5995 0.5118 0.1238 0.100 Uiso 1 1 calc R
C6 C 0.31400(18) 0.0424(5) 0.1748(3) 0.0502(8) Uani 1 1 d .
H6 H 0.2898 0.1294 0.1724 0.060 Uiso 1 1 calc R
C10 C 0.69236(18) 0.0988(5) 0.0557(3) 0.0547(10) Uani 1 1 d .
H10 H 0.7357 0.1150 0.0434 0.066 Uiso 1 1 calc R
C9 C 0.67194(17) -0.0427(5) 0.0772(2) 0.0498(9) Uani 1 1 d .
H9 H 0.7012 -0.1212 0.0774 0.060 Uiso 1 1 calc R

loop_
_atom_site_aniso_label
_atom_site_aniso_U_11
_atom_site_aniso_U_22
_atom_site_aniso_U_33
_atom_site_aniso_U_23
_atom_site_aniso_U_13
_atom_site_aniso_U_12
Pd1 0.03015(18) 0.03631(18) 0.04819(19) -0.00077(10) 0.00409(12) 0.00001(9)
Br1 0.0448(3) 0.0447(3) 0.1079(4) -0.0021(2) 0.0081(2) 0.01068(16)
S3 0.0384(5) 0.0404(5) 0.0528(5) 0.0066(4) 0.0020(4) -0.0025(4)
N2 0.0289(13) 0.0400(14) 0.0369(13) 0.0000(11) 0.0026(10) -0.0013(11)
C12 0.0358(17) 0.0456(19) 0.0370(17) 0.0012(13) 0.0017(13) -0.0022(14)
C5 0.0344(17) 0.0479(19) 0.0408(17) -0.0037(14) 0.0063(13) -0.0056(14)
N1 0.0371(15) 0.0393(15) 0.0412(14) 0.0000(11) 0.0035(12) -0.0035(11)
C8 0.0415(19) 0.0476(19) 0.0441(18) 0.0027(14) 0.0031(14) 0.0045(15)
C4 0.0388(18) 0.0448(18) 0.0358(16) -0.0025(13) 0.0027(13) -0.0051(14)
C3 0.052(2) 0.0426(19) 0.051(2) -0.0003(15) 0.0065(17) -0.0096(16)
C11 0.0352(19) 0.062(2) 0.054(2) 0.0038(16) 0.0062(15) -0.0094(16)
C7 0.0278(16) 0.0495(18) 0.0337(15) -0.0002(13) 0.0022(12) -0.0001(14)
C1 0.039(2) 0.075(3) 0.055(2) -0.0072(19) 0.0135(17) -0.0166(19)
C2 0.058(2) 0.061(3) 0.053(2) -0.0029(17) 0.0140(18) -0.023(2)
C13 0.066(3) 0.053(2) 0.080(3) -0.016(2) 0.001(2) -0.001(2)
C6 0.0367(18) 0.060(2) 0.054(2) -0.0076(17) 0.0087(16) -0.0038(17)
C10 0.0304(18) 0.082(3) 0.052(2) -0.0009(19) 0.0072(16) -0.0050(18)
C9 0.0354(18) 0.065(2) 0.049(2) 0.0002(17) 0.0024(15) 0.0124(17)

loop_
_atom_type_symbol
_atom_type_description
_atom_type_scat_dispersion_real
_atom_type_scat_dispersion_imag
_atom_type_scat_source
C C 0.0033 0.0016 'International Tables Vol C Tables 4.2.6.8 and 6.1.1.4'
H H 0.0000 0.0000 'International Tables Vol C Tables 4.2.6.8 and 6.1.1.4'
N N 0.0061 0.0033 'International Tables Vol C Tables 4.2.6.8 and 6.1.1.4'
S S 0.1246 0.1234 'International Tables Vol C Tables 4.2.6.8 and 6.1.1.4'
Br Br -0.2901 2.4595 'International Tables Vol C Tables 4.2.6.8 and 6.1.1.4'
Pd Pd -0.9988 1.0072 'International Tables Vol C Tables 4.2.6.8 and 6.1.1.4'

loop_
_geom_angle_atom_site_label_1
_geom_angle_atom_site_label_2
_geom_angle_atom_site_label_3
_geom_angle
N2 Pd1 C5 79.35(13)
N2 Pd1 S3 85.08(8)
C5 Pd1 S3 164.05(10)
N2 Pd1 Br1 175.44(8)
C5 Pd1 Br1 97.12(10)
S3 Pd1 Br1 98.24(3)
C12 S3 C13 102.13(18)
C12 S3 Pd1 95.55(11)
C13 S3 Pd1 111.03(16)
N1 N2 C7 118.0(3)
N1 N2 Pd1 120.8(2)
C7 N2 Pd1 121.1(2)
C7 C12 C11 118.8(3)
C7 C12 S3 120.9(3)
C11 C12 S3 120.1(3)
C6 C5 C4 117.3(3)
C6 C5 Pd1 132.6(3)
C4 C5 Pd1 110.1(2)
N2 N1 C4 110.5(3)
C9 C8 C7 119.5(3)
C9 C8 H8 120.2
C7 C8 H8 120.2
C3 C4 N1 118.5(3)
C3 C4 C5 122.2(3)
N1 C4 C5 119.2(3)
C2 C3 C4 118.8(4)
C2 C3 H3 120.6
C4 C3 H3 120.6
C10 C11 C12 120.2(3)
C10 C11 H11 119.9
C12 C11 H11 119.9
C8 C7 C12 120.9(3)
C8 C7 N2 122.2(3)
C12 C7 N2 116.8(3)
C2 C1 C6 122.1(4)
C2 C1 H1 118.9
C6 C1 H1 118.9
C1 C2 C3 119.7(3)
C1 C2 H2 120.2
C3 C2 H2 120.2
S3 C13 H13A 109.5
S3 C13 H13B 109.5
H13A C13 H13B 109.5
S3 C13 H13C 109.5
H13A C13 H13C 109.5
H13B C13 H13C 109.5
C1 C6 C5 119.9(4)
C1 C6 H6 120.1
C5 C6 H6 120.1
C11 C10 C9 120.6(3)
C11 C10 H10 119.7
C9 C10 H10 119.7
C8 C9 C10 119.9(4)
C8 C9 H9 120.1
C10 C9 H9 120.1

loop_
_geom_bond_atom_site_label_1
_geom_bond_atom_site_label_2
_geom_bond_distance
Pd1 N2 1.976(3)
Pd1 C5 1.984(3)
Pd1 S3 2.3834(9)
Pd1 Br1 2.4148(5)
S3 C12 1.778(3)
S3 C13 1.812(4)
N2 N1 1.269(4)
N2 C7 1.429(4)
C12 C7 1.388(5)
C12 C11 1.396(5)
C5 C6 1.394(5)
C5 C4 1.406(5)
N1 C4 1.398(4)
C8 C9 1.377(5)
C8 C7 1.379(5)
C8 H8 0.9300
C4 C3 1.394(5)
C3 C2 1.375(6)
C3 H3 0.9300
C11 C10 1.361(6)
C11 H11 0.9300
C1 C2 1.373(6)
C1 C6 1.380(5)
C1 H1 0.9300
C2 H2 0.9300
C13 H13A 0.9600
C13 H13B 0.9600
C13 H13C 0.9600
C6 H6 0.9300
C10 C9 1.391(6)
C10 H10 0.9300
C9 H9 0.9300

loop_
_geom_torsion_atom_site_label_1
_geom_torsion_atom_site_label_2
_geom_torsion_atom_site_label_3
_geom_torsion_atom_site_label_4
_geom_torsion
N2 Pd1 S3 C12 -4.97(13)
C5 Pd1 S3 C12 -17.6(4)
Br1 Pd1 S3 C12 178.18(11)
N2 Pd1 S3 C13 -110.25(18)
C5 Pd1 S3 C13 -122.9(4)
Br1 Pd1 S3 C13 72.90(16)
C5 Pd1 N2 N1 2.7(2)
S3 Pd1 N2 N1 -173.8(2)
C5 Pd1 N2 C7 179.3(2)
S3 Pd1 N2 C7 2.8(2)
C13 S3 C12 C7 120.9(3)
Pd1 S3 C12 C7 8.0(3)
C13 S3 C12 C11 -64.6(3)
Pd1 S3 C12 C11 -177.5(3)
N2 Pd1 C5 C6 -178.5(4)
S3 Pd1 C5 C6 -165.7(2)
Br1 Pd1 C5 C6 -1.4(4)
N2 Pd1 C5 C4 -1.9(2)
S3 Pd1 C5 C4 10.9(5)
Br1 Pd1 C5 C4 175.2(2)
C7 N2 N1 C4 -179.3(3)
Pd1 N2 N1 C4 -2.6(3)
N2 N1 C4 C3 178.4(3)
N2 N1 C4 C5 0.8(4)
C6 C5 C4 C3 0.9(5)
Pd1 C5 C4 C3 -176.2(3)
C6 C5 C4 N1 178.4(3)
Pd1 C5 C4 N1 1.3(4)
N1 C4 C3 C2 -177.7(3)
C5 C4 C3 C2 -0.2(5)
C7 C12 C11 C10 0.2(5)
S3 C12 C11 C10 -174.4(3)
C9 C8 C7 C12 2.1(5)
C9 C8 C7 N2 -178.2(3)
C11 C12 C7 C8 -2.2(5)
S3 C12 C7 C8 172.4(3)
C11 C12 C7 N2 178.1(3)
S3 C12 C7 N2 -7.3(4)
N1 N2 C7 C8 -1.4(4)
Pd1 N2 C7 C8 -178.1(2)
N1 N2 C7 C12 178.3(3)
Pd1 N2 C7 C12 1.6(4)
C6 C1 C2 C3 1.6(6)
C4 C3 C2 C1 -1.0(6)
C2 C1 C6 C5 -0.9(6)
C4 C5 C6 C1 -0.4(5)
Pd1 C5 C6 C1 176.0(3)
C12 C11 C10 C9 1.9(6)
C7 C8 C9 C10 0.0(5)
C11 C10 C9 C8 -2.0(6)
